data_2016484
loop_
_publ_author_name
'Smith, Graham'
'Wermuth, Urs D.'
'White, Jonathan M.'

_publ_section_title
;
 One-dimensional hydrogen-bonded structures in the 1:1 proton-transfer
 compounds of 4,5-dichlorophthalic acid with 8-hydroxyquinoline,
 8-aminoquinoline and quinoline-2-carboxylic acid (quinaldic acid)
;
_journal_coeditor_code GD3186
_journal_issue 3
_journal_name_full 'Acta Crystallographica Section C'
_journal_page_first o180
_journal_page_last o183
_journal_paper_doi 10.1107/S0108270108004034
_journal_volume 64
_journal_year 2008
_chemical_formula_iupac 'C9 H8 N O + , C8 H3 Cl2 O4 -'
_chemical_formula_moiety 'C9 H8 N O + , C8 H3 Cl2 O4 -'
_chemical_formula_sum 'C17 H11 Cl2 N O5'
_chemical_formula_weight 380.17
_chemical_melting_point 499
_chemical_name_common '8-hydroxyquinolinium hydrogen 4,5-dichlorophthalate'
_chemical_name_systematic
;
8-hydroxyquinolinium 2-carboxy-4,5-dichlorobenzoate
;
_space_group_IT_number 19
_symmetry_cell_setting orthorhombic
_symmetry_space_group_name_Hall 'P 2ac 2ab'
_symmetry_space_group_name_H-M 'P 21 21 21'
_atom_sites_solution_hydrogens geom
_atom_sites_solution_primary direct
_atom_sites_solution_secondary difmap
_audit_creation_method 'SHELXL97 (Sheldrick, 2008)'
_cell_angle_alpha 90.00
_cell_angle_beta 90.00
_cell_angle_gamma 90.00
_cell_formula_units_Z 4
_cell_length_a 6.8915(3)
_cell_length_b 7.2887(2)
_cell_length_c 30.8009(8)
_cell_measurement_reflns_used 3863
_cell_measurement_temperature 130(2)
_cell_measurement_theta_max 73.3959
_cell_measurement_theta_min 4.3141
_cell_volume 1547.13(9)
_computing_cell_refinement 'CrysAlis RED (Oxford Diffraction, 2007)'
_computing_data_collection 'CrysAlis CCD (Oxford Diffraction, 2007)'
_computing_data_reduction 'CrysAlis RED (Oxford Diffraction, 2007)'
_computing_molecular_graphics 'PLATON (Spek, 2003)'
_computing_publication_material 'PLATON (Spek, 2003)'
_computing_structure_refinement 'SHELXL97 (Sheldrick, 2008)'
_computing_structure_solution 'SHELXS97 (Sheldrick, 2008)'
_diffrn_ambient_temperature 130(2)
_diffrn_detector_area_resol_mean 16.0711
_diffrn_measured_fraction_theta_full 0.959
_diffrn_measured_fraction_theta_max 0.960
_diffrn_measurement_device_type 'Oxford Diffraction Xcalibur KM4 CCD area-detector'
_diffrn_measurement_method '\f and \w'
_diffrn_radiation_monochromator graphite
_diffrn_radiation_source 'Enhance (Cu) X-ray source'
_diffrn_radiation_type CuK\a
_diffrn_radiation_wavelength 1.54184
_diffrn_reflns_av_R_equivalents 0.0354
_diffrn_reflns_av_sigmaI/netI 0.0215
_diffrn_reflns_limit_h_max 6
_diffrn_reflns_limit_h_min -8
_diffrn_reflns_limit_k_max 8
_diffrn_reflns_limit_k_min -8
_diffrn_reflns_limit_l_max 36
_diffrn_reflns_limit_l_min -38
_diffrn_reflns_number 4879
_diffrn_reflns_theta_full 73.44
_diffrn_reflns_theta_max 73.44
_diffrn_reflns_theta_min 5.75
_diffrn_standards_decay_% 0
_exptl_absorpt_coefficient_mu 4.061
_exptl_absorpt_correction_T_max 0.443
_exptl_absorpt_correction_T_min 0.112
_exptl_absorpt_correction_type multi-scan
_exptl_absorpt_process_details '(SADABS; Sheldrick, 1996)'
_exptl_crystal_colour 'pale yellow'
_exptl_crystal_density_diffrn 1.632
_exptl_crystal_density_method 'not measured'
_exptl_crystal_description prism
_exptl_crystal_F_000 776
_exptl_crystal_size_max 0.614
_exptl_crystal_size_mid 0.560
_exptl_crystal_size_min 0.200
_refine_diff_density_max 0.401
_refine_diff_density_min -0.257
_refine_ls_abs_structure_details 'Flack (1983), with 662 Friedel pairs'
_refine_ls_abs_structure_Flack 0.035(15)
_refine_ls_extinction_coef 0.0072(7)
_refine_ls_extinction_expression Fc^*^=kFc[1+0.001xFc^2^\l^3^/sin(2\q)]^-1/4^
_refine_ls_extinction_method 'SHELXL97 (Sheldrick, 2008)'
_refine_ls_goodness_of_fit_ref 1.062
_refine_ls_hydrogen_treatment mixed
_refine_ls_matrix_type full
_refine_ls_number_parameters 239
_refine_ls_number_reflns 2506
_refine_ls_number_restraints 0
_refine_ls_restrained_S_all 1.062
_refine_ls_R_factor_all 0.0363
_refine_ls_R_factor_gt 0.0357
_refine_ls_shift/su_max 0.002
_refine_ls_shift/su_mean 0.000
_refine_ls_structure_factor_coef Fsqd
_refine_ls_weighting_details 'calc w = 1/[\s^2^(Fo^2^)+(0.078P)^2^+0.296P] where P=(Fo^2^+2Fc^2^)/3'
_refine_ls_weighting_scheme calc
_refine_ls_wR_factor_gt 0.0981
_refine_ls_wR_factor_ref 0.0985
_reflns_number_gt 2437
_reflns_number_total 2506
_reflns_threshold_expression I>2\s(I)
_cod_data_source_file gd3186.cif
_cod_data_source_block I
_cod_database_code 2016484
_cod_database_fobs_code 2016484

loop_
_symmetry_equiv_pos_as_xyz
'x, y, z'
'-x+1/2, -y, z+1/2'
'x+1/2, -y+1/2, -z'
'-x, y+1/2, -z+1/2'

loop_
_atom_site_aniso_label
_atom_site_aniso_U_11
_atom_site_aniso_U_22
_atom_site_aniso_U_33
_atom_site_aniso_U_12
_atom_site_aniso_U_13
_atom_site_aniso_U_23
O8A 0.0126(7) 0.0281(8) 0.0197(7) -0.0062(7) 0.0017(6) -0.0005(7)
N1A 0.0144(8) 0.0185(9) 0.0187(8) 0.0006(7) 0.0003(7) -0.0001(7)
C2A 0.0184(10) 0.0193(10) 0.0253(10) -0.0007(8) -0.0032(9) -0.0023(8)
C3A 0.0152(10) 0.0211(11) 0.0337(12) -0.0042(9) -0.0027(10) -0.0009(9)
C4A 0.0135(10) 0.0171(10) 0.0317(11) -0.0010(9) 0.0044(9) 0.0040(9)
C5A 0.0207(10) 0.0202(10) 0.0222(10) 0.0011(9) 0.0080(9) 0.0028(9)
C6A 0.0257(11) 0.0222(11) 0.0172(9) 0.0028(9) 0.0011(9) 0.0008(8)
C7A 0.0185(10) 0.0195(10) 0.0197(10) 0.0005(8) -0.0032(9) -0.0004(8)
C8A 0.0127(9) 0.0144(10) 0.0183(9) 0.0003(8) 0.0009(8) 0.0006(7)
C9A 0.0133(9) 0.0137(9) 0.0195(9) 0.0003(8) -0.0006(8) 0.0003(7)
C10A 0.0139(9) 0.0124(9) 0.0262(10) 0.0018(8) 0.0026(9) 0.0004(8)
Cl4 0.0387(4) 0.0424(4) 0.0157(2) 0.0001(3) 0.0020(2) -0.0017(2)
Cl5 0.0304(3) 0.0362(3) 0.0307(3) -0.0070(3) -0.0156(2) -0.0031(3)
O11 0.0217(8) 0.0300(9) 0.0290(8) -0.0082(8) 0.0072(7) 0.0018(7)
O12 0.0202(8) 0.0385(10) 0.0186(7) -0.0019(8) -0.0002(7) 0.0015(7)
O21 0.0176(7) 0.0298(8) 0.0216(7) -0.0037(7) -0.0043(7) -0.0004(7)
O22 0.0116(7) 0.0293(9) 0.0280(8) -0.0061(7) 0.0020(6) -0.0011(7)
C1 0.0145(9) 0.0120(9) 0.0209(10) 0.0030(8) 0.0010(8) 0.0005(7)
C2 0.0115(9) 0.0135(9) 0.0203(10) 0.0014(8) -0.0004(8) 0.0003(8)
C3 0.0164(10) 0.0162(10) 0.0217(10) 0.0003(9) 0.0031(8) 0.0005(8)
C4 0.0223(11) 0.0197(10) 0.0158(8) 0.0040(9) 0.0025(8) -0.0024(8)
C5 0.0199(10) 0.0159(10) 0.0219(10) 0.0002(9) -0.0051(9) -0.0018(8)
C6 0.0135(9) 0.0176(10) 0.0240(10) -0.0019(8) -0.0021(8) -0.0002(8)
C11 0.0169(10) 0.0172(10) 0.0206(10) 0.0029(9) 0.0032(9) 0.0019(8)
C21 0.0132(10) 0.0123(10) 0.0238(10) 0.0003(8) -0.0012(9) 0.0007(8)

loop_
_atom_site_type_symbol
_atom_site_label
_atom_site_fract_x
_atom_site_fract_y
_atom_site_fract_z
_atom_site_U_iso_or_equiv
_atom_site_thermal_displace_type
_atom_site_calc_flag
_atom_site_refinement_flags
_atom_site_occupancy
O O8A 0.6734(2) 0.5914(2) 0.82329(5) 0.0201(4) Uani . . 1.000
N N1A 0.3513(3) 0.4331(3) 0.79128(6) 0.0172(5) Uani . . 1.000
C C2A 0.1943(3) 0.3654(3) 0.77302(7) 0.0210(6) Uani . . 1.000
C C3A 0.0382(3) 0.3079(3) 0.79842(8) 0.0233(6) Uani . . 1.000
C C4A 0.0508(3) 0.3210(3) 0.84276(8) 0.0208(6) Uani . . 1.000
C C5A 0.2455(3) 0.4051(3) 0.90836(7) 0.0210(6) Uani . . 1.000
C C6A 0.4158(4) 0.4736(3) 0.92433(7) 0.0217(6) Uani . . 1.000
C C7A 0.5656(3) 0.5351(3) 0.89713(7) 0.0192(6) Uani . . 1.000
C C8A 0.5450(3) 0.5278(3) 0.85235(7) 0.0151(5) Uani . . 1.000
C C9A 0.3719(3) 0.4502(3) 0.83541(7) 0.0155(5) Uani . . 1.000
C C10A 0.2207(3) 0.3908(3) 0.86273(7) 0.0175(5) Uani . . 1.000
Cl Cl4 0.67789(10) 0.41744(10) 0.49719(2) 0.0323(2) Uani . . 1.000
Cl Cl5 0.28475(9) 0.59039(9) 0.53303(2) 0.0324(2) Uani . . 1.000
O O11 0.3598(2) 0.5912(3) 0.69516(5) 0.0269(5) Uani . . 1.000
O O12 0.6126(3) 0.4418(3) 0.72043(5) 0.0258(5) Uani . . 1.000
O O21 0.9054(2) 0.3071(2) 0.69386(5) 0.0230(4) Uani . . 1.000
O O22 1.0662(2) 0.2720(2) 0.63266(5) 0.0230(5) Uani . . 1.000
C C1 0.5745(3) 0.4727(3) 0.64188(7) 0.0158(5) Uani . . 1.000
C C2 0.7517(3) 0.3985(3) 0.62641(7) 0.0151(5) Uani . . 1.000
C C3 0.7780(3) 0.3869(3) 0.58140(7) 0.0181(6) Uani . . 1.000
C C4 0.6378(3) 0.4416(3) 0.55256(7) 0.0193(6) Uani . . 1.000
C C5 0.4640(3) 0.5140(3) 0.56761(7) 0.0192(6) Uani . . 1.000
C C6 0.4364(3) 0.5285(3) 0.61193(7) 0.0184(6) Uani . . 1.000
C C11 0.5097(3) 0.5050(3) 0.68868(7) 0.0182(6) Uani . . 1.000
C C21 0.9195(3) 0.3225(3) 0.65280(7) 0.0164(6) Uani . . 1.000
H H1A 0.461(5) 0.473(5) 0.7755(10) 0.033(9) Uiso . . 1.000
H H2A 0.18730 0.35580 0.74300 0.0250 Uiso calc R 1.000
H H3A -0.07320 0.26120 0.78540 0.0280 Uiso calc R 1.000
H H4A -0.05310 0.28380 0.85990 0.0250 Uiso calc R 1.000
H H5A 0.14720 0.36840 0.92710 0.0250 Uiso calc R 1.000
H H6A 0.43290 0.47950 0.95420 0.0260 Uiso calc R 1.000
H H7A 0.67940 0.58110 0.90920 0.0230 Uiso calc R 1.000
H H8A 0.758(6) 0.657(5) 0.8351(12) 0.046(10) Uiso . . 1.000
H H3 0.89430 0.34070 0.57070 0.0220 Uiso calc R 1.000
H H6 0.32040 0.57770 0.62210 0.0220 Uiso calc R 1.000
H H12 0.725(6) 0.379(6) 0.7100(13) 0.041(12) Uiso . . 1.000

loop_
_atom_type_symbol
_atom_type_description
_atom_type_scat_dispersion_real
_atom_type_scat_dispersion_imag
_atom_type_scat_source
C C 0.0181 0.0091 'International Tables Vol C Tables 4.2.6.8 and 6.1.1.4'
H H 0.0000 0.0000 'International Tables Vol C Tables 4.2.6.8 and 6.1.1.4'
N N 0.0311 0.0180 'International Tables Vol C Tables 4.2.6.8 and 6.1.1.4'
O O 0.0492 0.0322 'International Tables Vol C Tables 4.2.6.8 and 6.1.1.4'
Cl Cl 0.3639 0.7018 'International Tables Vol C Tables 4.2.6.8 and 6.1.1.4'

loop_
_geom_angle_atom_site_label_1
_geom_angle_atom_site_label_2
_geom_angle_atom_site_label_3
_geom_angle
_geom_angle_publ_flag
C8A O8A H8A 112(3) no
C11 O12 H12 111(2) no
C2A N1A C9A 122.9(2) no
C2A N1A H1A 123.6(19) no
C9A N1A H1A 114(2) no
N1A C2A C3A 120.5(2) no
C2A C3A C4A 119.3(2) no
C3A C4A C10A 120.6(2) no
C6A C5A C10A 119.1(2) no
C5A C6A C7A 122.2(2) no
C6A C7A C8A 120.4(2) no
O8A C8A C9A 116.54(19) no
O8A C8A C7A 125.63(19) no
C7A C8A C9A 117.81(19) no
C8A C9A C10A 121.7(2) no
N1A C9A C10A 119.18(19) no
N1A C9A C8A 119.16(19) no
C5A C10A C9A 118.70(19) no
C4A C10A C5A 123.8(2) no
C4A C10A C9A 117.6(2) no
N1A C2A H2A 120.00 no
C3A C2A H2A 120.00 no
C2A C3A H3A 120.00 no
C4A C3A H3A 120.00 no
C10A C4A H4A 120.00 no
C3A C4A H4A 120.00 no
C6A C5A H5A 120.00 no
C10A C5A H5A 120.00 no
C7A C6A H6A 119.00 no
C5A C6A H6A 119.00 no
C8A C7A H7A 120.00 no
C6A C7A H7A 120.00 no
C2 C1 C11 128.88(19) no
C2 C1 C6 118.7(2) no
C6 C1 C11 112.46(18) no
C1 C2 C21 127.97(19) no
C1 C2 C3 117.84(19) no
C3 C2 C21 114.16(18) no
C2 C3 C4 122.2(2) no
Cl4 C4 C5 120.24(16) no
C3 C4 C5 120.1(2) no
Cl4 C4 C3 119.63(16) no
C4 C5 C6 118.52(19) no
Cl5 C5 C4 122.33(17) no
Cl5 C5 C6 119.14(16) no
C1 C6 C5 122.7(2) no
O11 C11 C1 118.63(19) no
O12 C11 C1 119.91(19) no
O11 C11 O12 121.5(2) no
O22 C21 C2 117.44(19) no
O21 C21 O22 122.15(19) no
O21 C21 C2 120.38(18) no
C2 C3 H3 119.00 no
C4 C3 H3 119.00 no
C1 C6 H6 119.00 no
C5 C6 H6 119.00 no

loop_
_geom_bond_atom_site_label_1
_geom_bond_atom_site_label_2
_geom_bond_distance
_geom_bond_publ_flag
Cl4 C4 1.737(2) no
Cl5 C5 1.724(2) no
O8A C8A 1.341(3) no
O8A H8A 0.84(4) no
O11 C11 1.226(3) no
O12 C11 1.293(3) no
O21 C21 1.273(3) no
O22 C21 1.242(3) no
O12 H12 0.96(4) no
N1A C2A 1.316(3) no
N1A C9A 1.372(3) no
N1A H1A 0.95(3) no
C2A C3A 1.395(3) no
C3A C4A 1.372(3) no
C4A C10A 1.417(3) no
C5A C10A 1.420(3) no
C5A C6A 1.367(3) no
C6A C7A 1.403(3) no
C7A C8A 1.388(3) no
C8A C9A 1.420(3) no
C9A C10A 1.408(3) no
C2A H2A 0.9300 no
C3A H3A 0.9300 no
C4A H4A 0.9300 no
C5A H5A 0.9300 no
C6A H6A 0.9300 no
C7A H7A 0.9300 no
C1 C2 1.418(3) no
C1 C11 1.527(3) no
C1 C6 1.386(3) no
C2 C21 1.518(3) no
C2 C3 1.401(3) no
C3 C4 1.372(3) no
C4 C5 1.389(3) no
C5 C6 1.382(3) no
C3 H3 0.9300 no
C6 H6 0.9300 no

loop_
_geom_hbond_atom_site_label_D
_geom_hbond_atom_site_label_H
_geom_hbond_atom_site_label_A
_geom_hbond_site_symmetry_A
_geom_hbond_distance_DH
_geom_hbond_distance_HA
_geom_hbond_distance_DA
_geom_hbond_angle_DHA
_geom_hbond_publ_flag
N1A H1A O8A . 0.95(3) 2.25(3) 2.689(3) 108(2) no
N1A H1A O12 . 0.95(3) 2.01(3) 2.830(3) 145(3) yes
O8A H8A O22 4_756 0.84(4) 1.78(4) 2.607(2) 171(4) yes
O12 H12 O21 . 0.96(4) 1.44(4) 2.389(2) 173(4) yes
C2A H2A O11 . 0.93 2.56 3.124(3) 120 no
C2A H2A O21 1_455 0.93 2.49 3.176(3) 131 no
C3 H3 O22 . 0.93 2.30 2.672(3) 103 no
C3A H3A O11 4_546 0.93 2.41 3.171(3) 139 no
C6 H6 O11 . 0.93 2.27 2.657(3) 104 no
C7A H7A O22 4_756 0.93 2.58 3.203(3) 125 no

loop_
_geom_torsion_atom_site_label_1
_geom_torsion_atom_site_label_2
_geom_torsion_atom_site_label_3
_geom_torsion_atom_site_label_4
_geom_torsion
_geom_torsion_publ_flag
C9A N1A C2A C3A 0.4(3) no
C2A N1A C9A C8A -178.9(2) no
C2A N1A C9A C10A 1.0(3) no
N1A C2A C3A C4A -0.6(3) no
C2A C3A C4A C10A -0.5(3) no
C3A C4A C10A C5A -178.8(2) no
C3A C4A C10A C9A 1.7(3) no
C10A C5A C6A C7A 1.7(3) no
C6A C5A C10A C4A 179.7(2) no
C6A C5A C10A C9A -0.9(3) no
C5A C6A C7A C8A -0.1(3) no
C6A C7A C8A O8A 176.2(2) no
C6A C7A C8A C9A -2.4(3) no
O8A C8A C9A N1A 4.4(3) no
O8A C8A C9A C10A -175.46(19) no
C7A C8A C9A N1A -176.9(2) no
C7A C8A C9A C10A 3.2(3) no
N1A C9A C10A C4A -2.0(3) no
N1A C9A C10A C5A 178.5(2) no
C8A C9A C10A C4A 177.9(2) no
C8A C9A C10A C5A -1.7(3) no
C6 C1 C2 C3 0.5(3) no
C6 C1 C2 C21 -177.5(2) no
C11 C1 C2 C3 -178.5(2) no
C11 C1 C2 C21 3.5(4) no
C2 C1 C6 C5 0.3(3) no
C11 C1 C6 C5 179.4(2) no
C2 C1 C11 O11 171.3(2) no
C2 C1 C11 O12 -8.7(4) no
C6 C1 C11 O11 -7.7(3) no
C6 C1 C11 O12 172.3(2) no
C1 C2 C3 C4 -1.1(3) no
C21 C2 C3 C4 177.1(2) no
C1 C2 C21 O21 5.5(3) no
C1 C2 C21 O22 -176.6(2) no
C3 C2 C21 O21 -172.6(2) no
C3 C2 C21 O22 5.4(3) no
C2 C3 C4 Cl4 -178.26(17) no
C2 C3 C4 C5 1.0(3) no
Cl4 C4 C5 Cl5 -2.4(3) no
Cl4 C4 C5 C6 179.04(17) no
C3 C4 C5 Cl5 178.36(17) no
C3 C4 C5 C6 -0.3(3) no
Cl5 C5 C6 C1 -179.07(17) no
C4 C5 C6 C1 -0.4(3) no

loop_
_cod_related_entry_id
_cod_related_entry_database
_cod_related_entry_code
1 ChemSpider 30654092
